data_7223313
loop_
_publ_author_name
'Zhang, Weichuan'
'Lu, Xiaoming'

_publ_section_title
;
 Long-lived photoluminescence and high quantum yield of copper(II)
 complexes with novel nanostructures
;
_journal_name_full 'RSC Adv.'
_journal_paper_doi 10.1039/C5RA23254F
_journal_year 2015
_chemical_formula_sum 'C15 H15 Cu N3 O5'
_chemical_formula_weight 380.84
_chemical_name_systematic
; 
 ? 
;
_space_group_IT_number 14
_symmetry_cell_setting monoclinic
_symmetry_space_group_name_Hall '-P 2ybc'
_symmetry_space_group_name_H-M 'P 1 21/c 1'
_atom_sites_solution_hydrogens geom
_atom_sites_solution_primary direct
_atom_sites_solution_secondary difmap
_audit_creation_method SHELXL-97
_audit_update_record
;
2014-04-11 deposited with the CCDC.
2015-11-11 downloaded from the CCDC.
;
_cell_angle_alpha 90.00
_cell_angle_beta 99.838(2)
_cell_angle_gamma 90.00
_cell_formula_units_Z 4
_cell_length_a 8.8890(2)
_cell_length_b 11.9445(3)
_cell_length_c 15.1962(4)
_cell_measurement_reflns_used 6327
_cell_measurement_temperature 296(2)
_cell_measurement_theta_max 27.837
_cell_measurement_theta_min 2.884
_cell_volume 1589.73(7)
_computing_cell_refinement 'Bruker XSCANS'
_computing_data_collection 'Bruker XSCANS'
_computing_data_reduction 'Bruker SHELXTL'
_computing_molecular_graphics 'Bruker SHELXTL'
_computing_publication_material 'Bruker SHELXTL'
_computing_structure_refinement 'SHELXL-97 (Sheldrick, 1997)'
_computing_structure_solution 'SHELXS-97 (Sheldrick, 1990)'
_diffrn_ambient_temperature 296(2)
_diffrn_measured_fraction_theta_full 1.000
_diffrn_measured_fraction_theta_max 1.000
_diffrn_measurement_device_type 'CCD area detector'
_diffrn_measurement_method 'phi and omega scans'
_diffrn_radiation_monochromator graphite
_diffrn_radiation_source 'fine-focus sealed tube'
_diffrn_radiation_type MoK\a
_diffrn_radiation_wavelength 0.71073
_diffrn_reflns_av_R_equivalents 0.0224
_diffrn_reflns_av_sigmaI/netI 0.0148
_diffrn_reflns_limit_h_max 10
_diffrn_reflns_limit_h_min -10
_diffrn_reflns_limit_k_max 14
_diffrn_reflns_limit_k_min -13
_diffrn_reflns_limit_l_max 18
_diffrn_reflns_limit_l_min -18
_diffrn_reflns_number 17798
_diffrn_reflns_theta_full 25.04
_diffrn_reflns_theta_max 25.04
_diffrn_reflns_theta_min 2.18
_exptl_absorpt_coefficient_mu 1.405
_exptl_absorpt_correction_T_max 0.7664
_exptl_absorpt_correction_T_min 0.5402
_exptl_absorpt_correction_type multi-scan
_exptl_absorpt_process_details sadabs
_exptl_crystal_density_diffrn 1.591
_exptl_crystal_density_method 'not measured'
_exptl_crystal_F_000 780
_exptl_crystal_size_max 0.50
_exptl_crystal_size_mid 0.22
_exptl_crystal_size_min 0.20
_refine_diff_density_max 0.367
_refine_diff_density_min -0.209
_refine_diff_density_rms 0.055
_refine_ls_extinction_coef 0.0072(6)
_refine_ls_extinction_expression Fc^*^=kFc[1+0.001xFc^2^\l^3^/sin(2\q)]^-1/4^
_refine_ls_extinction_method SHELXL
_refine_ls_goodness_of_fit_ref 1.058
_refine_ls_hydrogen_treatment mixed
_refine_ls_matrix_type full
_refine_ls_number_parameters 220
_refine_ls_number_reflns 2811
_refine_ls_number_restraints 0
_refine_ls_restrained_S_all 1.058
_refine_ls_R_factor_all 0.0303
_refine_ls_R_factor_gt 0.0265
_refine_ls_shift/su_max 0.000
_refine_ls_shift/su_mean 0.000
_refine_ls_structure_factor_coef Fsqd
_refine_ls_weighting_details 'calc w=1/[\s^2^(Fo^2^)+(0.0407P)^2^+0.6269P] where P=(Fo^2^+2Fc^2^)/3'
_refine_ls_weighting_scheme calc
_refine_ls_wR_factor_gt 0.0715
_refine_ls_wR_factor_ref 0.0744
_reflns_number_gt 2534
_reflns_number_total 2811
_reflns_threshold_expression >2sigma(I)
_cod_data_source_file c5ra23254f2.cif
_cod_data_source_block 090611b_0m
_cod_depositor_comments
;
The following automatic conversions were performed:

'_symmetry_cell_setting' value 'Monoclinic' changed to 'monoclinic'
according to
/usr/data/users/saulius/crontab/automatic-downloads/rss-feeds/RSC/lib/dictionaries/cif_core.dic
dictionary named 'cif_core.dic' version 2.4.2 from 2011-04-26.

Automatic conversion script
Id: cif_fix_values 4268 2015-11-12 08:31:59Z antanas 
;
_cod_original_sg_symbol_H-M P2(1)/c
_cod_database_code 7223313

loop_
_symmetry_equiv_pos_as_xyz
'x, y, z'
'-x, y+1/2, -z+1/2'
'-x, -y, -z'
'x, -y-1/2, z-1/2'

loop_
_atom_site_label
_atom_site_type_symbol
_atom_site_fract_x
_atom_site_fract_y
_atom_site_fract_z
_atom_site_U_iso_or_equiv
_atom_site_adp_type
_atom_site_occupancy
_atom_site_symmetry_multiplicity
_atom_site_calc_flag
_atom_site_refinement_flags
Cu1 Cu 0.61763(3) 0.329255(19) 0.107007(16) 0.03938(12) Uani 1 1 d .
O3 O 0.77041(18) 0.32676(12) 0.24969(10) 0.0515(4) Uani 1 1 d .
N2 N 0.41297(19) 0.31929(13) 0.14448(11) 0.0389(4) Uani 1 1 d .
O5 O 0.62998(17) 0.17057(12) 0.09652(11) 0.0509(4) Uani 1 1 d .
O4 O 0.78537(17) 0.35778(12) 0.04579(10) 0.0471(3) Uani 1 1 d .
N1 N 0.5712(2) 0.49214(14) 0.11290(11) 0.0402(4) Uani 1 1 d .
C7 C 0.2166(2) 0.4237(2) 0.19548(15) 0.0520(5) Uani 1 1 d .
H7 H 0.1786 0.4920 0.2113 0.062 Uiso 1 1 calc R
C8 C 0.1362(3) 0.3260(2) 0.20248(17) 0.0572(6) Uani 1 1 d .
H8 H 0.0428 0.3282 0.2222 0.069 Uiso 1 1 calc R
C6 C 0.3540(2) 0.41856(17) 0.16472(13) 0.0401(4) Uani 1 1 d .
N3 N 0.7826(2) 0.41439(15) 0.29698(12) 0.0460(4) Uani 1 1 d .
C13 C 0.8391(3) 0.16854(18) 0.01957(15) 0.0500(5) Uani 1 1 d .
H13 H 0.9045 0.1218 -0.0051 0.060 Uiso 1 1 calc R
C12 C 0.8612(2) 0.28236(19) 0.01337(13) 0.0439(5) Uani 1 1 d .
O1 O 0.9099(2) 0.45497(18) 0.32234(15) 0.0824(6) Uani 1 1 d .
C10 C 0.3349(2) 0.22527(19) 0.15242(14) 0.0450(5) Uani 1 1 d .
H10 H 0.3763 0.1573 0.1387 0.054 Uiso 1 1 calc R
O2 O 0.66802(19) 0.45667(14) 0.31904(11) 0.0591(4) Uani 1 1 d .
C5 C 0.4455(2) 0.51721(17) 0.14721(12) 0.0395(4) Uani 1 1 d .
C4 C 0.4064(2) 0.62705(18) 0.16203(14) 0.0478(5) Uani 1 1 d .
H4 H 0.3218 0.6431 0.1883 0.057 Uiso 1 1 calc R
C11 C 0.9832(3) 0.3238(2) -0.03573(17) 0.0604(6) Uani 1 1 d .
H11C H 1.0803 0.3214 0.0032 0.091 Uiso 1 1 calc R
H11B H 0.9609 0.3995 -0.0550 0.091 Uiso 1 1 calc R
H11A H 0.9864 0.2771 -0.0868 0.091 Uiso 1 1 calc R
C1 C 0.6574(3) 0.57593(18) 0.08998(15) 0.0491(5) Uani 1 1 d .
H1 H 0.7445 0.5587 0.0664 0.059 Uiso 1 1 calc R
C14 C 0.7268(2) 0.11776(17) 0.05972(14) 0.0433(5) Uani 1 1 d .
C3 C 0.4949(3) 0.71220(19) 0.13718(15) 0.0531(6) Uani 1 1 d .
H3 H 0.4695 0.7865 0.1454 0.064 Uiso 1 1 calc R
C2 C 0.6210(3) 0.68638(19) 0.10017(15) 0.0539(6) Uani 1 1 d .
H2 H 0.6811 0.7429 0.0822 0.065 Uiso 1 1 calc R
C9 C 0.1949(2) 0.2255(2) 0.18019(15) 0.0529(6) Uani 1 1 d .
H9 H 0.1416 0.1592 0.1837 0.063 Uiso 1 1 calc R
C15 C 0.7148(3) -0.00722(19) 0.05939(18) 0.0603(6) Uani 1 1 d .
H15C H 0.8096 -0.0388 0.0887 0.090 Uiso 1 1 calc R
H15B H 0.6928 -0.0336 -0.0011 0.090 Uiso 1 1 calc R
H15A H 0.6342 -0.0295 0.0904 0.090 Uiso 1 1 calc R

loop_
_atom_site_aniso_label
_atom_site_aniso_U_11
_atom_site_aniso_U_22
_atom_site_aniso_U_33
_atom_site_aniso_U_23
_atom_site_aniso_U_13
_atom_site_aniso_U_12
Cu1 0.04090(17) 0.03218(16) 0.04799(18) -0.00279(10) 0.01591(11) -0.00026(9)
O3 0.0542(9) 0.0424(9) 0.0570(9) -0.0047(7) 0.0066(7) -0.0003(6)
N2 0.0373(8) 0.0400(9) 0.0393(9) -0.0013(7) 0.0064(7) -0.0008(7)
O5 0.0551(9) 0.0351(8) 0.0674(10) -0.0052(7) 0.0240(8) -0.0014(6)
O4 0.0498(8) 0.0409(8) 0.0554(9) -0.0024(7) 0.0223(7) -0.0030(6)
N1 0.0451(9) 0.0356(9) 0.0414(9) -0.0004(7) 0.0115(7) 0.0004(7)
C7 0.0448(12) 0.0596(14) 0.0530(12) 0.0005(11) 0.0126(10) 0.0101(10)
C8 0.0386(11) 0.0750(18) 0.0602(14) 0.0093(12) 0.0148(10) 0.0005(11)
C6 0.0385(10) 0.0446(12) 0.0364(10) -0.0004(8) 0.0042(8) 0.0046(8)
N3 0.0456(10) 0.0438(10) 0.0483(10) 0.0032(8) 0.0071(8) -0.0030(8)
C13 0.0469(12) 0.0493(13) 0.0554(13) -0.0104(10) 0.0130(10) 0.0084(9)
C12 0.0409(10) 0.0506(12) 0.0407(11) -0.0026(9) 0.0087(8) 0.0024(9)
O1 0.0514(10) 0.0792(14) 0.1154(16) -0.0262(12) 0.0107(10) -0.0187(9)
C10 0.0429(11) 0.0447(12) 0.0464(11) 0.0013(9) 0.0050(9) -0.0033(9)
O2 0.0589(10) 0.0537(10) 0.0667(10) -0.0018(8) 0.0166(8) 0.0082(8)
C5 0.0414(10) 0.0410(11) 0.0348(10) -0.0018(8) 0.0031(8) 0.0059(8)
C4 0.0459(11) 0.0455(12) 0.0503(12) -0.0059(10) 0.0031(9) 0.0110(9)
C11 0.0542(14) 0.0691(17) 0.0638(15) 0.0015(12) 0.0268(12) 0.0023(11)
C1 0.0557(12) 0.0383(11) 0.0568(13) -0.0006(9) 0.0199(10) -0.0040(9)
C14 0.0441(11) 0.0386(11) 0.0447(11) -0.0051(9) 0.0005(9) 0.0028(9)
C3 0.0649(14) 0.0344(11) 0.0562(13) -0.0048(10) -0.0008(11) 0.0075(10)
C2 0.0647(15) 0.0367(12) 0.0607(15) 0.0023(10) 0.0119(12) -0.0045(10)
C9 0.0422(11) 0.0604(15) 0.0559(13) 0.0084(11) 0.0079(10) -0.0071(10)
C15 0.0670(15) 0.0401(12) 0.0720(16) -0.0071(11) 0.0068(12) 0.0039(11)

loop_
_atom_type_symbol
_atom_type_description
_atom_type_scat_dispersion_real
_atom_type_scat_dispersion_imag
_atom_type_scat_source
C C 0.0033 0.0016 'International Tables Vol C Tables 4.2.6.8 and 6.1.1.4'
H H 0.0000 0.0000 'International Tables Vol C Tables 4.2.6.8 and 6.1.1.4'
N N 0.0061 0.0033 'International Tables Vol C Tables 4.2.6.8 and 6.1.1.4'
O O 0.0106 0.0060 'International Tables Vol C Tables 4.2.6.8 and 6.1.1.4'
Cu Cu 0.3201 1.2651 'International Tables Vol C Tables 4.2.6.8 and 6.1.1.4'

loop_
_geom_angle_atom_site_label_1
_geom_angle_atom_site_label_2
_geom_angle_atom_site_label_3
_geom_angle
O5 Cu1 O4 94.32(6)
O5 Cu1 N1 171.46(7)
O4 Cu1 N1 91.86(7)
O5 Cu1 N2 91.88(7)
O4 Cu1 N2 165.64(7)
N1 Cu1 N2 80.79(7)
O5 Cu1 O3 91.84(6)
O4 Cu1 O3 94.30(6)
N1 Cu1 O3 93.57(6)
N2 Cu1 O3 98.43(6)
N3 O3 Cu1 119.56(12)
C10 N2 C6 119.25(18)
C10 N2 Cu1 125.97(15)
C6 N2 Cu1 114.77(13)
C14 O5 Cu1 125.67(14)
C12 O4 Cu1 124.66(14)
C1 N1 C5 118.92(18)
C1 N1 Cu1 125.75(15)
C5 N1 Cu1 115.25(14)
C8 C7 C6 119.1(2)
C8 C7 H7 120.4
C6 C7 H7 120.4
C9 C8 C7 119.7(2)
C9 C8 H8 120.2
C7 C8 H8 120.2
N2 C6 C7 121.0(2)
N2 C6 C5 114.25(17)
C7 C6 C5 124.71(19)
O1 N3 O2 120.8(2)
O1 N3 O3 119.28(19)
O2 N3 O3 119.93(18)
C12 C13 C14 125.4(2)
C12 C13 H13 117.3
C14 C13 H13 117.3
O4 C12 C13 125.4(2)
O4 C12 C11 115.7(2)
C13 C12 C11 118.9(2)
N2 C10 C9 122.3(2)
N2 C10 H10 118.8
C9 C10 H10 118.8
N1 C5 C4 121.44(19)
N1 C5 C6 114.22(17)
C4 C5 C6 124.32(19)
C3 C4 C5 118.9(2)
C3 C4 H4 120.5
C5 C4 H4 120.5
C12 C11 H11C 109.5
C12 C11 H11B 109.5
H11C C11 H11B 109.5
C12 C11 H11A 109.5
H11C C11 H11A 109.5
H11B C11 H11A 109.5
N1 C1 C2 122.1(2)
N1 C1 H1 119.0
C2 C1 H1 119.0
O5 C14 C13 124.4(2)
O5 C14 C15 116.3(2)
C13 C14 C15 119.2(2)
C2 C3 C4 119.4(2)
C2 C3 H3 120.3
C4 C3 H3 120.3
C3 C2 C1 119.1(2)
C3 C2 H2 120.4
C1 C2 H2 120.4
C8 C9 C10 118.5(2)
C8 C9 H9 120.7
C10 C9 H9 120.7
C14 C15 H15C 109.5
C14 C15 H15B 109.5
H15C C15 H15B 109.5
C14 C15 H15A 109.5
H15C C15 H15A 109.5
H15B C15 H15A 109.5

loop_
_geom_bond_atom_site_label_1
_geom_bond_atom_site_label_2
_geom_bond_distance
Cu1 O5 1.9068(14)
Cu1 O4 1.9180(14)
Cu1 N1 1.9940(17)
Cu1 N2 2.0005(17)
Cu1 O3 2.3538(16)
O3 N3 1.264(2)
N2 C10 1.337(3)
N2 C6 1.353(3)
O5 C14 1.271(3)
O4 C12 1.274(3)
N1 C1 1.342(3)
N1 C5 1.345(3)
C7 C8 1.382(3)
C7 C6 1.382(3)
C7 H7 0.9300
C8 C9 1.374(3)
C8 H8 0.9300
C6 C5 1.481(3)
N3 O1 1.231(2)
N3 O2 1.233(2)
C13 C12 1.379(3)
C13 C14 1.395(3)
C13 H13 0.9300
C12 C11 1.502(3)
C10 C9 1.380(3)
C10 H10 0.9300
C5 C4 1.385(3)
C4 C3 1.377(3)
C4 H4 0.9300
C11 H11C 0.9600
C11 H11B 0.9600
C11 H11A 0.9600
C1 C2 1.373(3)
C1 H1 0.9300
C14 C15 1.497(3)
C3 C2 1.372(3)
C3 H3 0.9300
C2 H2 0.9300
C9 H9 0.9300
C15 H15C 0.9600
C15 H15B 0.9600
C15 H15A 0.9600

loop_
_geom_torsion_atom_site_label_1
_geom_torsion_atom_site_label_2
_geom_torsion_atom_site_label_3
_geom_torsion_atom_site_label_4
_geom_torsion
O5 Cu1 O3 N3 -169.34(15)
O4 Cu1 O3 N3 96.18(15)
N1 Cu1 O3 N3 4.04(15)
N2 Cu1 O3 N3 -77.17(15)
O5 Cu1 N2 C10 -1.23(18)
O4 Cu1 N2 C10 114.4(3)
N1 Cu1 N2 C10 174.36(18)
O3 Cu1 N2 C10 -93.36(17)
O5 Cu1 N2 C6 177.35(14)
O4 Cu1 N2 C6 -67.0(3)
N1 Cu1 N2 C6 -7.06(14)
O3 Cu1 N2 C6 85.22(14)
O4 Cu1 O5 C14 0.73(18)
N1 Cu1 O5 C14 137.0(4)
N2 Cu1 O5 C14 167.78(17)
O3 Cu1 O5 C14 -93.72(17)
O5 Cu1 O4 C12 0.94(17)
N1 Cu1 O4 C12 -173.17(16)
N2 Cu1 O4 C12 -114.4(3)
O3 Cu1 O4 C12 93.11(16)
O5 Cu1 N1 C1 -144.6(4)
O4 Cu1 N1 C1 -8.18(18)
N2 Cu1 N1 C1 -175.77(18)
O3 Cu1 N1 C1 86.25(18)
O5 Cu1 N1 C5 38.8(5)
O4 Cu1 N1 C5 175.18(14)
N2 Cu1 N1 C5 7.59(14)
O3 Cu1 N1 C5 -90.39(14)
C6 C7 C8 C9 1.0(4)
C10 N2 C6 C7 1.6(3)
Cu1 N2 C6 C7 -177.06(15)
C10 N2 C6 C5 -175.87(17)
Cu1 N2 C6 C5 5.5(2)
C8 C7 C6 N2 -2.3(3)
C8 C7 C6 C5 174.9(2)
Cu1 O3 N3 O1 -121.56(19)
Cu1 O3 N3 O2 60.2(2)
Cu1 O4 C12 C13 -2.4(3)
Cu1 O4 C12 C11 177.18(15)
C14 C13 C12 O4 2.3(4)
C14 C13 C12 C11 -177.3(2)
C6 N2 C10 C9 0.4(3)
Cu1 N2 C10 C9 178.90(15)
C1 N1 C5 C4 -2.2(3)
Cu1 N1 C5 C4 174.67(15)
C1 N1 C5 C6 176.35(18)
Cu1 N1 C5 C6 -6.8(2)
N2 C6 C5 N1 0.8(2)
C7 C6 C5 N1 -176.54(19)
N2 C6 C5 C4 179.35(18)
C7 C6 C5 C4 2.0(3)
N1 C5 C4 C3 3.0(3)
C6 C5 C4 C3 -175.41(19)
C5 N1 C1 C2 -0.2(3)
Cu1 N1 C1 C2 -176.74(16)
Cu1 O5 C14 C13 -1.0(3)
Cu1 O5 C14 C15 179.94(15)
C12 C13 C14 O5 -0.4(4)
C12 C13 C14 C15 178.6(2)
C5 C4 C3 C2 -1.3(3)
C4 C3 C2 C1 -1.0(3)
N1 C1 C2 C3 1.8(3)
C7 C8 C9 C10 0.9(3)
N2 C10 C9 C8 -1.6(3)
